data_4503563
loop_
_publ_author_name
'He, Yin-Hua'
'Feng, Yun-Long'
'Lan, You-Zhao'
'Wen, Yi-Hang'

_publ_section_title
;
 Syntheses, Structures, and Photoluminescence of Four
 d10Metal&#x2212;Organic Frameworks Constructed from
 3,5-Bis-oxyacetate-benzoic Acid
;
_journal_issue 10
_journal_name_full 'Crystal Growth &amp; Design'
_journal_page_first 3586
_journal_paper_doi 10.1021/cg8000398
_journal_volume 8
_journal_year 2008
_chemical_formula_sum 'C11 H10 O10 Zn2'
_chemical_formula_weight 432.93
_chemical_name_systematic
; 
 ? 
;
_space_group_IT_number 14
_symmetry_cell_setting monoclinic
_symmetry_space_group_name_Hall '-P 2ybc'
_symmetry_space_group_name_H-M 'P 1 21/c 1'
_atom_sites_solution_hydrogens geom
_atom_sites_solution_primary direct
_atom_sites_solution_secondary difmap
_audit_creation_method SHELXL-97
_cell_angle_alpha 90.00
_cell_angle_beta 105.42(3)
_cell_angle_gamma 90.00
_cell_formula_units_Z 4
_cell_length_a 14.906(3)
_cell_length_b 10.362(2)
_cell_length_c 8.9460(18)
_cell_measurement_reflns_used 14887
_cell_measurement_temperature 296(2)
_cell_measurement_theta_max 27.41
_cell_measurement_theta_min 1.42
_cell_volume 1332.0(5)
_computing_cell_refinement 'SAINT (Bruker,2004)'
_computing_data_collection 'SMART (Bruker,2004)'
_computing_data_reduction 'SAINT '
_computing_molecular_graphics 'SHELXTL (Bruker,2002)'
_computing_publication_material SHELXL97
_computing_structure_refinement 'SHELXL97 (Sheldrick,1997)'
_computing_structure_solution 'SHELXS97 (Sheldrick,1997)'
_diffrn_ambient_temperature 293(2)
_diffrn_measured_fraction_theta_full 0.999
_diffrn_measured_fraction_theta_max 0.999
_diffrn_measurement_device_type 'Bruker APEXII area-detector diffractometer'
_diffrn_measurement_method '\w scans'
_diffrn_radiation_monochromator graphite
_diffrn_radiation_source 'fine-focus sealed tube'
_diffrn_radiation_type MoK\a
_diffrn_radiation_wavelength 0.71073
_diffrn_reflns_av_R_equivalents 0.0256
_diffrn_reflns_av_sigmaI/netI 0.0200
_diffrn_reflns_limit_h_max 19
_diffrn_reflns_limit_h_min -19
_diffrn_reflns_limit_k_max 13
_diffrn_reflns_limit_k_min -13
_diffrn_reflns_limit_l_max 11
_diffrn_reflns_limit_l_min -11
_diffrn_reflns_number 14396
_diffrn_reflns_theta_full 27.41
_diffrn_reflns_theta_max 27.41
_diffrn_reflns_theta_min 1.42
_diffrn_standards_decay_% none
_diffrn_standards_interval_count none
_diffrn_standards_interval_time none
_diffrn_standards_number none
_exptl_absorpt_coefficient_mu 3.657
_exptl_absorpt_correction_T_max 0.518
_exptl_absorpt_correction_T_min 0.469
_exptl_absorpt_correction_type none
_exptl_crystal_colour colorless
_exptl_crystal_density_diffrn 2.159
_exptl_crystal_density_method 'not measured'
_exptl_crystal_description block
_exptl_crystal_F_000 864
_exptl_crystal_size_max 0.21
_exptl_crystal_size_mid 0.20
_exptl_crystal_size_min 0.18
_refine_diff_density_max 0.542
_refine_diff_density_min -0.606
_refine_diff_density_rms 0.087
_refine_ls_extinction_coef 0.0012(4)
_refine_ls_extinction_expression Fc^*^=kFc[1+0.001xFc^2^\l^3^/sin(2\q)]^-1/4^
_refine_ls_extinction_method SHELXL
_refine_ls_goodness_of_fit_ref 1.007
_refine_ls_hydrogen_treatment mixed
_refine_ls_matrix_type full
_refine_ls_number_parameters 218
_refine_ls_number_reflns 3033
_refine_ls_number_restraints 4
_refine_ls_restrained_S_all 1.008
_refine_ls_R_factor_all 0.0289
_refine_ls_R_factor_gt 0.0243
_refine_ls_shift/su_max 0.001
_refine_ls_shift/su_mean 0.000
_refine_ls_structure_factor_coef Fsqd
_refine_ls_weighting_details 'calc w=1/[\s^2^(Fo^2^)+(0.0508P)^2^+0.9020P] where P=(Fo^2^+2Fc^2^)/3'
_refine_ls_weighting_scheme calc
_refine_ls_wR_factor_gt 0.0762
_refine_ls_wR_factor_ref 0.0801
_reflns_number_gt 2682
_reflns_number_total 3033
_reflns_threshold_expression >2sigma(I)
_cod_data_source_file cg8000398-file004.cif
_cod_data_source_block a
_cod_depositor_comments
;
The following automatic conversions were performed:

'_symmetry_cell_setting' value 'Monoclinic' changed to 'monoclinic'
according to /home/saulius/struct/CIF-dictionaries/cif_core.dic
dictionary named 'cif_core.dic' version 2.4.1 from 2010-06-29.

Automatic conversion script
Id: cif_fix_values 1715 2011-07-08 13:25:40Z adriana 
;
_cod_original_cell_volume 1332.1(5)
_cod_original_sg_symbol_H-M P2(1)/c
_cod_database_code 4503563

loop_
_symmetry_equiv_pos_as_xyz
'x, y, z'
'-x, y+1/2, -z+1/2'
'-x, -y, -z'
'x, -y-1/2, z-1/2'

loop_
_atom_site_label
_atom_site_type_symbol
_atom_site_fract_x
_atom_site_fract_y
_atom_site_fract_z
_atom_site_U_iso_or_equiv
_atom_site_adp_type
_atom_site_occupancy
_atom_site_symmetry_multiplicity
_atom_site_calc_flag
_atom_site_refinement_flags
Zn1 Zn 0.366369(17) 0.28249(2) 0.69939(3) 0.02653(10) Uani 1 1 d .
Zn2 Zn 0.152209(17) 0.27649(2) 0.70048(3) 0.02359(10) Uani 1 1 d .
O1 O 0.30833(11) 0.44225(15) 0.5930(2) 0.0329(4) Uani 1 1 d .
O1W O 0.4394(2) 1.0172(3) 0.8365(4) 0.0863(9) Uani 1 1 d D
H1WB H 0.452(3) 0.964(4) 0.768(5) 0.104 Uiso 1 1 d D
H1WA H 0.3812(16) 1.003(5) 0.830(5) 0.104 Uiso 1 1 d D
O2 O 0.17194(11) 0.45686(15) 0.6523(2) 0.0332(4) Uani 1 1 d .
O3 O 0.36023(10) 0.90479(14) 0.43176(19) 0.0274(3) Uani 1 1 d .
O4 O 0.51786(10) 0.83854(15) 0.64952(17) 0.0270(3) Uani 1 1 d .
O5 O 0.58951(11) 0.77730(16) 0.4769(2) 0.0321(4) Uani 1 1 d .
O6 O 0.10188(10) 0.93585(14) 0.6228(2) 0.0291(3) Uani 1 1 d .
O7 O -0.03544(11) 0.79619(15) 0.43150(18) 0.0266(3) Uani 1 1 d .
O8 O -0.11832(11) 0.78376(16) 0.60023(19) 0.0301(4) Uani 1 1 d .
O9 O 0.26742(10) 0.18500(16) 0.7405(2) 0.0279(3) Uani 1 1 d D
H9 H 0.279(2) 0.145(3) 0.820(2) 0.033 Uiso 1 1 d D
C1 C 0.23523(14) 0.64640(19) 0.5765(2) 0.0220(4) Uani 1 1 d .
C2 C 0.16560(15) 0.71922(19) 0.6139(3) 0.0240(4) Uani 1 1 d .
H2 H 0.1207 0.6801 0.6536 0.029 Uiso 1 1 calc R
C3 C 0.16502(13) 0.8517(2) 0.5902(2) 0.0223(4) Uani 1 1 d .
C4 C 0.23143(14) 0.90991(19) 0.5295(2) 0.0236(4) Uani 1 1 d .
H4 H 0.2303 0.9987 0.5139 0.028 Uiso 1 1 calc R
C5 C 0.29956(13) 0.8351(2) 0.4921(2) 0.0218(4) Uani 1 1 d .
C6 C 0.30248(15) 0.7026(2) 0.5154(3) 0.0237(4) Uani 1 1 d .
H6 H 0.3483 0.6526 0.4908 0.028 Uiso 1 1 calc R
C7 C 0.23843(14) 0.5043(2) 0.6097(2) 0.0243(4) Uani 1 1 d .
C8 C 0.43090(14) 0.8393(2) 0.3829(2) 0.0259(4) Uani 1 1 d .
H8A H 0.4466 0.8893 0.3017 0.031 Uiso 1 1 calc R
H8B H 0.4069 0.7567 0.3389 0.031 Uiso 1 1 calc R
C9 C 0.51812(14) 0.8168(2) 0.5115(2) 0.0226(4) Uani 1 1 d .
C10 C 0.03020(14) 0.8867(2) 0.6827(3) 0.0264(4) Uani 1 1 d .
H10A H 0.0025 0.9575 0.7258 0.032 Uiso 1 1 calc R
H10B H 0.0571 0.8274 0.7666 0.032 Uiso 1 1 calc R
C11 C -0.04545(14) 0.81749(19) 0.5637(2) 0.0226(4) Uani 1 1 d .

loop_
_atom_site_aniso_label
_atom_site_aniso_U_11
_atom_site_aniso_U_22
_atom_site_aniso_U_33
_atom_site_aniso_U_23
_atom_site_aniso_U_13
_atom_site_aniso_U_12
Zn1 0.01746(15) 0.03370(17) 0.03002(17) -0.00185(10) 0.00907(11) 0.00104(9)
Zn2 0.01788(15) 0.02431(15) 0.03067(16) 0.00072(9) 0.01009(11) 0.00051(8)
O1 0.0309(8) 0.0261(7) 0.0462(10) 0.0056(7) 0.0180(7) 0.0088(6)
O1W 0.0777(18) 0.092(2) 0.108(2) -0.0104(18) 0.0570(18) 0.0065(17)
O2 0.0277(8) 0.0238(7) 0.0524(10) 0.0030(7) 0.0182(8) 0.0002(6)
O3 0.0208(7) 0.0261(7) 0.0393(8) 0.0075(7) 0.0152(6) 0.0040(6)
O4 0.0237(7) 0.0354(8) 0.0232(7) -0.0013(6) 0.0085(6) 0.0035(6)
O5 0.0227(8) 0.0470(10) 0.0278(8) -0.0020(7) 0.0091(7) 0.0100(7)
O6 0.0213(7) 0.0218(7) 0.0491(9) -0.0019(7) 0.0180(7) 0.0015(6)
O7 0.0237(8) 0.0319(8) 0.0262(8) -0.0024(6) 0.0100(6) 0.0014(6)
O8 0.0214(8) 0.0425(9) 0.0282(8) -0.0005(7) 0.0097(7) -0.0056(6)
O9 0.0207(7) 0.0287(8) 0.0356(8) 0.0061(7) 0.0100(6) 0.0037(6)
C1 0.0189(9) 0.0214(9) 0.0246(9) 0.0001(8) 0.0038(8) 0.0013(7)
C2 0.0193(10) 0.0231(10) 0.0309(11) 0.0015(8) 0.0091(8) 0.0005(7)
C3 0.0158(9) 0.0233(10) 0.0279(10) -0.0018(8) 0.0061(8) 0.0014(7)
C4 0.0201(9) 0.0210(9) 0.0296(10) 0.0017(8) 0.0063(8) 0.0008(8)
C5 0.0162(9) 0.0264(10) 0.0227(9) 0.0025(8) 0.0052(7) 0.0004(8)
C6 0.0207(10) 0.0249(10) 0.0265(11) 0.0004(8) 0.0078(8) 0.0042(8)
C7 0.0231(10) 0.0233(9) 0.0256(10) -0.0006(8) 0.0051(8) 0.0015(8)
C8 0.0202(10) 0.0338(11) 0.0260(10) 0.0029(9) 0.0098(8) 0.0039(8)
C9 0.0225(10) 0.0205(9) 0.0264(10) 0.0008(8) 0.0093(8) 0.0008(8)
C10 0.0206(10) 0.0310(10) 0.0303(11) -0.0056(9) 0.0115(8) -0.0022(8)
C11 0.0203(9) 0.0209(9) 0.0279(10) 0.0018(8) 0.0087(8) 0.0031(8)

loop_
_atom_type_symbol
_atom_type_description
_atom_type_scat_dispersion_real
_atom_type_scat_dispersion_imag
_atom_type_scat_source
C C 0.0033 0.0016 'International Tables Vol C Tables 4.2.6.8 and 6.1.1.4'
H H 0.0000 0.0000 'International Tables Vol C Tables 4.2.6.8 and 6.1.1.4'
O O 0.0106 0.0060 'International Tables Vol C Tables 4.2.6.8 and 6.1.1.4'
Zn Zn 0.2839 1.4301 'International Tables Vol C Tables 4.2.6.8 and 6.1.1.4'

loop_
_geom_angle_atom_site_label_1
_geom_angle_atom_site_label_2
_geom_angle_atom_site_label_3
_geom_angle
_geom_angle_site_symmetry_1
_geom_angle_site_symmetry_3
O9 Zn1 O5 115.49(8) . 3_666
O9 Zn1 O4 127.22(7) . 2_646
O5 Zn1 O4 102.95(7) 3_666 2_646
O9 Zn1 O1 105.87(7) . .
O5 Zn1 O1 94.27(7) 3_666 .
O4 Zn1 O1 105.81(7) 2_646 .
O9 Zn2 O2 109.57(7) . .
O9 Zn2 O7 121.91(7) . 3_566
O2 Zn2 O7 113.12(7) . 3_566
O9 Zn2 O8 106.37(7) . 2_546
O2 Zn2 O8 104.54(7) . 2_546
O7 Zn2 O8 99.07(7) 3_566 2_546
C7 O1 Zn1 129.28(14) . .
H1WB O1W H1WA 104(3) . .
C7 O2 Zn2 128.21(14) . .
C5 O3 C8 119.40(16) . .
C9 O4 Zn1 112.93(13) . 2_656
C9 O5 Zn1 142.10(16) . 3_666
C3 O6 C10 118.89(16) . .
C11 O7 Zn2 108.97(14) . 3_566
C11 O8 Zn2 133.30(15) . 2_556
Zn1 O9 Zn2 113.87(8) . .
Zn1 O9 H9 117(2) . .
Zn2 O9 H9 113(2) . .
C6 C1 C2 121.86(19) . .
C6 C1 C7 120.05(18) . .
C2 C1 C7 118.05(18) . .
C3 C2 C1 118.26(19) . .
C3 C2 H2 120.9 . .
C1 C2 H2 120.9 . .
O6 C3 C4 114.11(18) . .
O6 C3 C2 125.01(18) . .
C4 C3 C2 120.88(18) . .
C5 C4 C3 119.72(19) . .
C5 C4 H4 120.1 . .
C3 C4 H4 120.1 . .
O3 C5 C4 113.67(18) . .
O3 C5 C6 125.51(18) . .
C4 C5 C6 120.81(19) . .
C5 C6 C1 118.46(19) . .
C5 C6 H6 120.8 . .
C1 C6 H6 120.8 . .
O2 C7 O1 125.37(19) . .
O2 C7 C1 117.32(18) . .
O1 C7 C1 117.31(18) . .
O3 C8 C9 113.56(18) . .
O3 C8 H8A 108.9 . .
C9 C8 H8A 108.9 . .
O3 C8 H8B 108.9 . .
C9 C8 H8B 108.9 . .
H8A C8 H8B 107.7 . .
O5 C9 O4 121.7(2) . .
O5 C9 C8 118.59(19) . .
O4 C9 C8 119.68(18) . .
O6 C10 C11 113.72(18) . .
O6 C10 H10A 108.8 . .
C11 C10 H10A 108.8 . .
O6 C10 H10B 108.8 . .
C11 C10 H10B 108.8 . .
H10A C10 H10B 107.7 . .
O7 C11 O8 121.5(2) . .
O7 C11 C10 119.73(18) . .
O8 C11 C10 118.77(19) . .

loop_
_geom_bond_atom_site_label_1
_geom_bond_atom_site_label_2
_geom_bond_distance
_geom_bond_site_symmetry_2
Zn1 O9 1.9026(16) .
Zn1 O5 1.9634(17) 3_666
Zn1 O4 1.9754(17) 2_646
Zn1 O1 1.9892(16) .
Zn2 O9 1.9103(16) .
Zn2 O2 1.9577(16) .
Zn2 O7 1.9744(17) 3_566
Zn2 O8 1.9794(17) 2_546
O1 C7 1.266(3) .
O1W H1WB 0.878(19) .
O1W H1WA 0.867(19) .
O2 C7 1.253(3) .
O3 C5 1.375(2) .
O3 C8 1.416(2) .
O4 C9 1.256(3) .
O4 Zn1 1.9754(17) 2_656
O5 C9 1.253(3) .
O5 Zn1 1.9634(17) 3_666
O6 C3 1.370(2) .
O6 C10 1.412(2) .
O7 C11 1.251(3) .
O7 Zn2 1.9744(17) 3_566
O8 C11 1.264(3) .
O8 Zn2 1.9794(17) 2_556
O9 H9 0.800(17) .
C1 C6 1.391(3) .
C1 C2 1.394(3) .
C1 C7 1.501(3) .
C2 C3 1.389(3) .
C2 H2 0.9300 .
C3 C4 1.387(3) .
C4 C5 1.387(3) .
C4 H4 0.9300 .
C5 C6 1.388(3) .
C6 H6 0.9300 .
C8 C9 1.508(3) .
C8 H8A 0.9700 .
C8 H8B 0.9700 .
C10 C11 1.510(3) .
C10 H10A 0.9700 .
C10 H10B 0.9700 .

loop_
_geom_hbond_atom_site_label_D
_geom_hbond_atom_site_label_H
_geom_hbond_atom_site_label_A
_geom_hbond_distance_DH
_geom_hbond_distance_HA
_geom_hbond_distance_DA
_geom_hbond_angle_DHA
_geom_hbond_site_symmetry_A
O1W H1WB O4 0.878(19) 2.08(2) 2.939(3) 164(4) .
O9 H9 O1 0.800(17) 2.533(18) 3.321(3) 169(3) 4_566
O9 H9 O5 0.800(17) 2.67(3) 2.998(3) 106(2) 2_646

loop_
_geom_torsion_atom_site_label_1
_geom_torsion_atom_site_label_2
_geom_torsion_atom_site_label_3
_geom_torsion_atom_site_label_4
_geom_torsion
_geom_torsion_site_symmetry_1
O9 Zn1 O1 C7 32.1(2) .
O5 Zn1 O1 C7 150.13(19) 3_666
O4 Zn1 O1 C7 -105.12(19) 2_646
O9 Zn2 O2 C7 19.1(2) .
O7 Zn2 O2 C7 -120.56(19) 3_566
O8 Zn2 O2 C7 132.71(19) 2_546
O5 Zn1 O9 Zn2 -111.92(9) 3_666
O4 Zn1 O9 Zn2 115.72(10) 2_646
O1 Zn1 O9 Zn2 -9.14(11) .
O2 Zn2 O9 Zn1 -7.38(12) .
O7 Zn2 O9 Zn1 128.05(9) 3_566
O8 Zn2 O9 Zn1 -119.84(9) 2_546
C6 C1 C2 C3 -0.7(3) .
C7 C1 C2 C3 176.99(19) .
C10 O6 C3 C4 178.97(18) .
C10 O6 C3 C2 -1.1(3) .
C1 C2 C3 O6 -179.3(2) .
C1 C2 C3 C4 0.6(3) .
O6 C3 C4 C5 179.78(19) .
C2 C3 C4 C5 -0.1(3) .
C8 O3 C5 C4 -177.47(18) .
C8 O3 C5 C6 2.3(3) .
C3 C4 C5 O3 179.40(18) .
C3 C4 C5 C6 -0.3(3) .
O3 C5 C6 C1 -179.41(19) .
C4 C5 C6 C1 0.3(3) .
C2 C1 C6 C5 0.2(3) .
C7 C1 C6 C5 -177.40(18) .
Zn2 O2 C7 O1 -1.8(3) .
Zn2 O2 C7 C1 178.54(14) .
Zn1 O1 C7 O2 -27.5(3) .
Zn1 O1 C7 C1 152.11(15) .
C6 C1 C7 O2 -174.2(2) .
C2 C1 C7 O2 8.1(3) .
C6 C1 C7 O1 6.1(3) .
C2 C1 C7 O1 -171.6(2) .
C5 O3 C8 C9 -86.2(2) .
Zn1 O5 C9 O4 174.81(17) 3_666
Zn1 O5 C9 C8 -5.6(4) 3_666
Zn1 O4 C9 O5 -7.5(3) 2_656
Zn1 O4 C9 C8 172.87(15) 2_656
O3 C8 C9 O5 -169.54(18) .
O3 C8 C9 O4 10.1(3) .
C3 O6 C10 C11 -74.1(2) .
Zn2 O7 C11 O8 5.7(2) 3_566
Zn2 O7 C11 C10 -173.43(15) 3_566
Zn2 O8 C11 O7 169.47(15) 2_556
Zn2 O8 C11 C10 -11.4(3) 2_556
O6 C10 C11 O7 7.7(3) .
O6 C10 C11 O8 -171.41(18) .
